data_4067018
loop_
_publ_author_name
'Schnurr, Anna'
'Vitze, Hannes'
'Bolte, Michael'
'Lerner, Hans-Wolfram'
'Wagner, Matthias'

_publ_section_title
;
 Rigid, Fluoroarene-Containing Phosphonium Borates and Boranes: Syntheses
 and Reactivity Studies
;
_journal_issue 22
_journal_name_full Organometallics
_journal_page_first 6012
_journal_paper_doi 10.1021/om100776k
_journal_volume 29
_journal_year 2010
_chemical_formula_moiety 'C23 H25 B F9 O P'
_chemical_formula_sum 'C23 H25 B F9 O P'
_chemical_formula_weight 530.21
_chemical_name_systematic ?
_space_group_IT_number 61
_symmetry_cell_setting orthorhombic
_symmetry_space_group_name_Hall '-P 2ac 2ab'
_symmetry_space_group_name_H-M 'P b c a'
_atom_sites_solution_hydrogens geom
_atom_sites_solution_primary direct
_atom_sites_solution_secondary difmap
_audit_creation_method SHELXL-97
_cell_angle_alpha 90.00
_cell_angle_beta 90.00
_cell_angle_gamma 90.00
_cell_formula_units_Z 16
_cell_length_a 10.2630(6)
_cell_length_b 20.5092(9)
_cell_length_c 45.270(2)
_cell_measurement_reflns_used 20979
_cell_measurement_temperature 173(2)
_cell_measurement_theta_max 25.4
_cell_measurement_theta_min 1.9
_cell_volume 9528.7(8)
_computing_cell_refinement 'X-Area (Stoe & Cie, 2001)'
_computing_data_collection 'X-Area (Stoe & Cie, 2001)'
_computing_data_reduction 'X-Area (Stoe & Cie, 2001)'
_computing_molecular_graphics 'XP in SHELXTL-Plus (Sheldrick, 1991)'
_computing_publication_material SHELXL97
_computing_structure_refinement 'SHELXL97 (Sheldrick, 1997) '
_computing_structure_solution 'SHELXS97 (Sheldrick, 1990) '
_diffrn_ambient_temperature 173(2)
_diffrn_measured_fraction_theta_full 0.999
_diffrn_measured_fraction_theta_max 0.992
_diffrn_measurement_device_type 'STOE IPDS II two-circle-diffractometer'
_diffrn_measurement_method \w
_diffrn_radiation_monochromator graphite
_diffrn_radiation_source 'fine-focus sealed tube'
_diffrn_radiation_type MoK\a
_diffrn_radiation_wavelength 0.71073
_diffrn_reflns_av_R_equivalents 0.0648
_diffrn_reflns_av_sigmaI/netI 0.0539
_diffrn_reflns_limit_h_max 10
_diffrn_reflns_limit_h_min -12
_diffrn_reflns_limit_k_max 24
_diffrn_reflns_limit_k_min -21
_diffrn_reflns_limit_l_max 53
_diffrn_reflns_limit_l_min -53
_diffrn_reflns_number 35845
_diffrn_reflns_theta_full 25.00
_diffrn_reflns_theta_max 25.07
_diffrn_reflns_theta_min 1.80
_diffrn_standards_number 0
_exptl_absorpt_coefficient_mu 0.200
_exptl_absorpt_correction_T_max 0.9783
_exptl_absorpt_correction_T_min 0.9350
_exptl_absorpt_correction_type multi-scan
_exptl_absorpt_process_details 'MULABS (Spek, 2003; Blessing, 1995)'
_exptl_crystal_colour colourless
_exptl_crystal_density_diffrn 1.478
_exptl_crystal_density_method 'not measured'
_exptl_crystal_description plate
_exptl_crystal_F_000 4352
_exptl_crystal_size_max 0.34
_exptl_crystal_size_mid 0.27
_exptl_crystal_size_min 0.11
_refine_diff_density_max 0.817
_refine_diff_density_min -0.354
_refine_diff_density_rms 0.064
_refine_ls_extinction_coef 0.00120(13)
_refine_ls_extinction_expression Fc^*^=kFc[1+0.001xFc^2^\l^3^/sin(2\q)]^-1/4^
_refine_ls_extinction_method SHELXL
_refine_ls_goodness_of_fit_ref 0.952
_refine_ls_hydrogen_treatment constr
_refine_ls_matrix_type full
_refine_ls_number_parameters 632
_refine_ls_number_reflns 8398
_refine_ls_number_restraints 0
_refine_ls_restrained_S_all 0.952
_refine_ls_R_factor_all 0.0866
_refine_ls_R_factor_gt 0.0529
_refine_ls_shift/su_max 0.001
_refine_ls_shift/su_mean 0.000
_refine_ls_structure_factor_coef Fsqd
_refine_ls_weighting_details 'calc w=1/[\s^2^(Fo^2^)+(0.0828P)^2^] where P=(Fo^2^+2Fc^2^)/3'
_refine_ls_weighting_scheme calc
_refine_ls_wR_factor_gt 0.1266
_refine_ls_wR_factor_ref 0.1398
_reflns_number_gt 5414
_reflns_number_total 8398
_reflns_threshold_expression I>2\s(I)
_cod_data_source_file om100776k_si_001.cif
_cod_data_source_block wa769_CCDC_787432
_cod_depositor_comments
;
The following automatic conversions were performed:

'_symmetry_cell_setting' value 'Orthorhombic' changed to
'orthorhombic' according to
/home/saulius/struct/CIF-dictionaries/cif_core.dic dictionary named
'cif_core.dic' version 2.4.1 from 2010-06-29.

Automatic conversion script
Id: cif_fix_values 1715 2011-07-08 13:25:40Z adriana 
;
_cod_database_code 4067018

loop_
_symmetry_equiv_pos_as_xyz
'x, y, z'
'-x+1/2, -y, z+1/2'
'-x, y+1/2, -z+1/2'
'x+1/2, -y+1/2, -z'
'-x, -y, -z'
'x-1/2, y, -z-1/2'
'x, -y-1/2, z-1/2'
'-x-1/2, y-1/2, z'

loop_
_atom_site_label
_atom_site_type_symbol
_atom_site_fract_x
_atom_site_fract_y
_atom_site_fract_z
_atom_site_U_iso_or_equiv
_atom_site_adp_type
_atom_site_occupancy
_atom_site_symmetry_multiplicity
_atom_site_calc_flag
_atom_site_refinement_flags
P1 P 0.19081(8) 0.79236(4) 0.580391(16) 0.0345(2) Uani 1 1 d .
O1 O 0.3310(3) 0.95042(11) 0.58285(5) 0.0505(6) Uani 1 1 d .
B1 B 0.2851(4) 0.91009(17) 0.55847(7) 0.0401(9) Uani 1 1 d .
C1 C 0.1533(4) 0.87340(16) 0.57167(7) 0.0458(8) Uani 1 1 d .
H1A H 0.0828 0.8746 0.5567 0.055 Uiso 1 1 calc R
H1B H 0.1225 0.8964 0.5896 0.055 Uiso 1 1 calc R
C2 C 0.4436(4) 0.98790(19) 0.57969(8) 0.0610(10) Uani 1 1 d .
H2A H 0.4343 1.0179 0.5627 0.073 Uiso 1 1 calc R
H2B H 0.5196 0.9592 0.5761 0.073 Uiso 1 1 calc R
C3 C 0.4639(5) 1.0268(2) 0.60794(9) 0.0794(14) Uani 1 1 d .
H3A H 0.5429 1.0533 0.6061 0.119 Uiso 1 1 calc R
H3B H 0.4731 0.9967 0.6247 0.119 Uiso 1 1 calc R
H3C H 0.3887 1.0553 0.6112 0.119 Uiso 1 1 calc R
C4 C 0.0824(4) 0.73638(18) 0.55932(7) 0.0500(9) Uani 1 1 d .
C5 C 0.1959(3) 0.78116(17) 0.62107(6) 0.0433(8) Uani 1 1 d .
C11 C 0.3887(3) 0.84995(15) 0.55284(6) 0.0365(7) Uani 1 1 d .
C12 C 0.3532(3) 0.78955(14) 0.56518(6) 0.0345(7) Uani 1 1 d .
C13 C 0.4398(3) 0.73729(15) 0.56490(6) 0.0387(7) Uani 1 1 d .
C14 C 0.5604(3) 0.74277(17) 0.55228(7) 0.0420(8) Uani 1 1 d .
C15 C 0.5965(3) 0.80165(19) 0.53985(7) 0.0456(8) Uani 1 1 d .
C16 C 0.5111(3) 0.85349(16) 0.54010(6) 0.0427(8) Uani 1 1 d .
F13 F 0.4094(2) 0.67939(9) 0.57725(4) 0.0517(5) Uani 1 1 d .
F14 F 0.6433(2) 0.69247(11) 0.55200(5) 0.0608(6) Uani 1 1 d .
F15 F 0.7152(2) 0.80777(12) 0.52760(4) 0.0629(6) Uani 1 1 d .
F16 F 0.5514(2) 0.90881(10) 0.52665(4) 0.0594(6) Uani 1 1 d .
C21 C 0.2453(3) 0.95248(15) 0.52881(6) 0.0386(7) Uani 1 1 d .
C22 C 0.1804(3) 1.01110(16) 0.53107(7) 0.0423(8) Uani 1 1 d .
C23 C 0.1431(4) 1.04945(16) 0.50736(7) 0.0465(8) Uani 1 1 d .
C24 C 0.1698(4) 1.02861(16) 0.47924(7) 0.0467(8) Uani 1 1 d .
C25 C 0.2312(4) 0.97016(17) 0.47525(6) 0.0457(8) Uani 1 1 d .
C26 C 0.2674(4) 0.93372(15) 0.49961(7) 0.0432(8) Uani 1 1 d .
F22 F 0.1469(2) 1.03473(10) 0.55814(4) 0.0586(6) Uani 1 1 d .
F23 F 0.0800(2) 1.10664(10) 0.51148(5) 0.0658(6) Uani 1 1 d .
F24 F 0.1353(2) 1.06501(11) 0.45572(4) 0.0646(6) Uani 1 1 d .
F25 F 0.2582(2) 0.94850(11) 0.44768(4) 0.0645(6) Uani 1 1 d .
F26 F 0.3256(2) 0.87557(9) 0.49351(4) 0.0574(6) Uani 1 1 d .
C41 C -0.0538(4) 0.7389(3) 0.57151(10) 0.0827(15) Uani 1 1 d .
H41A H -0.0808 0.7844 0.5738 0.124 Uiso 1 1 calc R
H41B H -0.0561 0.7172 0.5908 0.124 Uiso 1 1 calc R
H41C H -0.1134 0.7166 0.5579 0.124 Uiso 1 1 calc R
C42 C 0.1360(6) 0.6691(2) 0.55568(13) 0.0950(17) Uani 1 1 d .
H42A H 0.2245 0.6716 0.5476 0.143 Uiso 1 1 calc R
H42B H 0.0805 0.6443 0.5421 0.143 Uiso 1 1 calc R
H42C H 0.1382 0.6472 0.5749 0.143 Uiso 1 1 calc R
C43 C 0.0725(6) 0.7654(3) 0.52751(9) 0.0999(19) Uani 1 1 d .
H43A H 0.0365 0.8096 0.5285 0.150 Uiso 1 1 calc R
H43B H 0.0153 0.7379 0.5154 0.150 Uiso 1 1 calc R
H43C H 0.1594 0.7669 0.5186 0.150 Uiso 1 1 calc R
C51 C 0.0702(4) 0.8034(3) 0.63500(8) 0.0833(16) Uani 1 1 d .
H51A H -0.0018 0.7765 0.6277 0.125 Uiso 1 1 calc R
H51B H 0.0544 0.8492 0.6299 0.125 Uiso 1 1 calc R
H51C H 0.0763 0.7990 0.6565 0.125 Uiso 1 1 calc R
C52 C 0.2161(7) 0.7090(3) 0.62941(9) 0.114(2) Uani 1 1 d .
H52A H 0.1426 0.6832 0.6221 0.171 Uiso 1 1 calc R
H52B H 0.2215 0.7050 0.6509 0.171 Uiso 1 1 calc R
H52C H 0.2970 0.6931 0.6205 0.171 Uiso 1 1 calc R
C53 C 0.3061(5) 0.8224(3) 0.63213(8) 0.0942(19) Uani 1 1 d .
H53A H 0.3880 0.8074 0.6233 0.141 Uiso 1 1 calc R
H53B H 0.3117 0.8188 0.6537 0.141 Uiso 1 1 calc R
H53C H 0.2908 0.8680 0.6267 0.141 Uiso 1 1 calc R
P1A P 0.64005(8) 0.53244(4) 0.676697(15) 0.03185(19) Uani 1 1 d .
O1A O 0.7302(2) 0.37092(10) 0.65986(4) 0.0367(5) Uani 1 1 d .
B1A B 0.7324(4) 0.40656(16) 0.68779(7) 0.0330(8) Uani 1 1 d .
C1A C 0.5986(3) 0.45210(14) 0.68885(6) 0.0339(7) Uani 1 1 d .
H1A1 H 0.5638 0.4537 0.7092 0.041 Uiso 1 1 calc R
H1A2 H 0.5309 0.4333 0.6758 0.041 Uiso 1 1 calc R
C2A C 0.8399(4) 0.33457(18) 0.65146(7) 0.0498(9) Uani 1 1 d .
H2A1 H 0.8627 0.3032 0.6673 0.060 Uiso 1 1 calc R
H2A2 H 0.9151 0.3641 0.6484 0.060 Uiso 1 1 calc R
C3A C 0.8112(4) 0.2988(2) 0.62365(9) 0.0723(13) Uani 1 1 d .
H3D H 0.7792 0.3294 0.6087 0.108 Uiso 1 1 calc R
H3E H 0.7446 0.2656 0.6274 0.108 Uiso 1 1 calc R
H3F H 0.8908 0.2777 0.6165 0.108 Uiso 1 1 calc R
C4A C 0.5793(3) 0.59301(15) 0.70415(6) 0.0379(7) Uani 1 1 d .
C5A C 0.5901(3) 0.54588(15) 0.63774(6) 0.0407(8) Uani 1 1 d .
C11A C 0.8516(3) 0.46085(14) 0.68756(6) 0.0343(7) Uani 1 1 d .
C12A C 0.8153(3) 0.52539(14) 0.67986(6) 0.0343(7) Uani 1 1 d .
C13A C 0.9085(3) 0.57342(15) 0.67770(7) 0.0413(7) Uani 1 1 d .
C14A C 1.0373(3) 0.56011(17) 0.68306(7) 0.0461(8) Uani 1 1 d .
C15A C 1.0746(3) 0.49787(18) 0.69042(8) 0.0476(8) Uani 1 1 d .
C16A C 0.9820(3) 0.44969(15) 0.69256(7) 0.0393(7) Uani 1 1 d .
F13A F 0.8773(2) 0.63559(9) 0.67044(5) 0.0563(5) Uani 1 1 d .
F14A F 1.1286(2) 0.60747(11) 0.68116(6) 0.0690(6) Uani 1 1 d .
F15A F 1.2010(2) 0.48467(11) 0.69557(6) 0.0702(6) Uani 1 1 d .
F16A F 1.02537(19) 0.38956(9) 0.70043(4) 0.0523(5) Uani 1 1 d .
C21A C 0.7328(3) 0.35806(14) 0.71693(6) 0.0339(7) Uani 1 1 d .
C22A C 0.6681(3) 0.29878(15) 0.71689(6) 0.0371(7) Uani 1 1 d .
C23A C 0.6597(4) 0.25804(15) 0.74111(7) 0.0436(8) Uani 1 1 d .
C24A C 0.7196(4) 0.27449(16) 0.76701(7) 0.0456(8) Uani 1 1 d .
C25A C 0.7842(4) 0.33316(17) 0.76869(6) 0.0451(8) Uani 1 1 d .
C26A C 0.7881(3) 0.37291(15) 0.74404(6) 0.0396(7) Uani 1 1 d .
F22A F 0.6061(2) 0.27742(9) 0.69243(4) 0.0534(5) Uani 1 1 d .
F23A F 0.5934(2) 0.20112(10) 0.73913(5) 0.0645(6) Uani 1 1 d .
F24A F 0.7130(3) 0.23536(11) 0.79077(4) 0.0685(7) Uani 1 1 d .
F25A F 0.8411(2) 0.35140(11) 0.79403(4) 0.0640(6) Uani 1 1 d .
F26A F 0.8503(2) 0.43102(9) 0.74806(4) 0.0557(5) Uani 1 1 d .
C41A C 0.4361(3) 0.57757(17) 0.71102(8) 0.0480(8) Uani 1 1 d .
H41D H 0.4287 0.5324 0.7179 0.072 Uiso 1 1 calc R
H41E H 0.3837 0.5832 0.6931 0.072 Uiso 1 1 calc R
H41F H 0.4044 0.6072 0.7264 0.072 Uiso 1 1 calc R
C42A C 0.5897(4) 0.66404(15) 0.69363(8) 0.0514(9) Uani 1 1 d .
H42D H 0.5376 0.6698 0.6757 0.077 Uiso 1 1 calc R
H42E H 0.6810 0.6744 0.6894 0.077 Uiso 1 1 calc R
H42F H 0.5572 0.6932 0.7091 0.077 Uiso 1 1 calc R
C43A C 0.6597(4) 0.58387(18) 0.73223(7) 0.0521(9) Uani 1 1 d .
H43D H 0.6522 0.5386 0.7390 0.078 Uiso 1 1 calc R
H43E H 0.6273 0.6132 0.7476 0.078 Uiso 1 1 calc R
H43F H 0.7513 0.5939 0.7281 0.078 Uiso 1 1 calc R
C51A C 0.4412(4) 0.5487(2) 0.63583(8) 0.0599(10) Uani 1 1 d .
H51D H 0.4094 0.5866 0.6468 0.090 Uiso 1 1 calc R
H51E H 0.4042 0.5088 0.6444 0.090 Uiso 1 1 calc R
H51F H 0.4148 0.5523 0.6151 0.090 Uiso 1 1 calc R
C52A C 0.6502(5) 0.60768(17) 0.62439(7) 0.0605(11) Uani 1 1 d .
H52D H 0.6194 0.6460 0.6353 0.091 Uiso 1 1 calc R
H52E H 0.6243 0.6114 0.6036 0.091 Uiso 1 1 calc R
H52F H 0.7454 0.6052 0.6257 0.091 Uiso 1 1 calc R
C53A C 0.6397(4) 0.48697(17) 0.61997(7) 0.0523(9) Uani 1 1 d .
H53D H 0.6017 0.4469 0.6280 0.078 Uiso 1 1 calc R
H53E H 0.7349 0.4847 0.6214 0.078 Uiso 1 1 calc R
H53F H 0.6141 0.4918 0.5992 0.078 Uiso 1 1 calc R

loop_
_atom_site_aniso_label
_atom_site_aniso_U_11
_atom_site_aniso_U_22
_atom_site_aniso_U_33
_atom_site_aniso_U_23
_atom_site_aniso_U_13
_atom_site_aniso_U_12
P1 0.0403(5) 0.0355(4) 0.0277(3) 0.0014(3) 0.0012(3) 0.0043(4)
O1 0.0711(18) 0.0414(13) 0.0391(11) -0.0042(10) -0.0070(11) -0.0002(12)
B1 0.057(3) 0.0351(19) 0.0286(16) 0.0008(14) -0.0002(16) 0.0027(18)
C1 0.058(2) 0.0414(18) 0.0380(16) 0.0074(14) 0.0049(15) 0.0100(17)
C2 0.076(3) 0.051(2) 0.055(2) -0.0085(18) -0.016(2) -0.004(2)
C3 0.093(4) 0.078(3) 0.066(3) -0.023(2) -0.026(2) -0.002(3)
C4 0.043(2) 0.059(2) 0.0475(19) -0.0097(16) -0.0004(16) -0.0031(18)
C5 0.048(2) 0.052(2) 0.0303(14) 0.0031(13) 0.0041(14) 0.0008(17)
C11 0.0445(19) 0.0379(17) 0.0270(14) -0.0006(12) -0.0004(13) -0.0014(14)
C12 0.0421(18) 0.0359(17) 0.0255(13) -0.0011(12) -0.0011(13) 0.0027(15)
C13 0.045(2) 0.0361(18) 0.0353(15) 0.0013(13) -0.0030(14) 0.0028(15)
C14 0.039(2) 0.049(2) 0.0377(16) -0.0075(14) -0.0027(14) 0.0106(16)
C15 0.0368(19) 0.065(2) 0.0351(16) -0.0072(16) 0.0052(14) -0.0035(17)
C16 0.049(2) 0.0453(19) 0.0336(15) 0.0018(14) 0.0023(14) -0.0067(17)
F13 0.0556(13) 0.0397(11) 0.0598(11) 0.0120(9) 0.0010(10) 0.0099(9)
F14 0.0457(12) 0.0687(14) 0.0680(13) -0.0066(11) 0.0008(10) 0.0202(11)
F15 0.0408(12) 0.0875(16) 0.0604(12) -0.0071(11) 0.0095(10) -0.0050(11)
F16 0.0650(14) 0.0570(13) 0.0561(11) 0.0082(10) 0.0114(10) -0.0167(11)
C21 0.049(2) 0.0326(16) 0.0342(15) 0.0022(13) -0.0033(14) -0.0035(14)
C22 0.048(2) 0.0409(18) 0.0376(16) -0.0014(13) 0.0011(14) -0.0026(16)
C23 0.051(2) 0.0361(18) 0.0526(19) 0.0056(14) -0.0059(16) 0.0023(16)
C24 0.055(2) 0.0419(19) 0.0432(17) 0.0152(15) -0.0122(15) -0.0065(17)
C25 0.056(2) 0.048(2) 0.0326(15) 0.0033(14) -0.0037(15) -0.0077(17)
C26 0.054(2) 0.0356(17) 0.0396(16) 0.0009(14) -0.0027(15) -0.0004(16)
F22 0.0805(16) 0.0510(12) 0.0442(10) -0.0017(9) 0.0055(10) 0.0173(11)
F23 0.0806(17) 0.0496(12) 0.0672(13) 0.0070(10) -0.0091(12) 0.0204(11)
F24 0.0839(16) 0.0607(13) 0.0491(11) 0.0196(10) -0.0199(11) 0.0031(12)
F25 0.0950(18) 0.0681(14) 0.0305(9) 0.0033(9) -0.0051(10) -0.0005(12)
F26 0.0903(16) 0.0452(11) 0.0367(9) -0.0053(8) -0.0048(10) 0.0130(11)
C41 0.047(3) 0.128(4) 0.073(3) -0.031(3) -0.002(2) -0.011(3)
C42 0.092(4) 0.066(3) 0.127(4) -0.034(3) -0.036(3) 0.001(3)
C43 0.112(5) 0.144(5) 0.043(2) -0.014(3) -0.006(2) -0.021(4)
C51 0.057(3) 0.156(5) 0.0374(19) -0.014(2) 0.0091(18) 0.008(3)
C52 0.217(7) 0.081(3) 0.045(2) 0.030(2) 0.013(3) 0.041(4)
C53 0.086(3) 0.162(5) 0.0340(19) 0.000(2) -0.008(2) -0.058(4)
P1A 0.0366(4) 0.0300(4) 0.0289(3) 0.0017(3) 0.0009(3) 0.0001(3)
O1A 0.0447(13) 0.0341(11) 0.0312(10) -0.0032(8) 0.0025(9) 0.0054(10)
B1A 0.044(2) 0.0295(17) 0.0260(15) 0.0011(13) -0.0003(14) 0.0026(15)
C1A 0.0406(18) 0.0319(16) 0.0292(13) -0.0007(12) -0.0007(12) 0.0006(13)
C2A 0.052(2) 0.050(2) 0.0470(18) -0.0092(15) 0.0062(16) 0.0124(17)
C3A 0.062(3) 0.092(3) 0.063(2) -0.038(2) 0.000(2) 0.016(2)
C4A 0.044(2) 0.0328(16) 0.0374(15) -0.0057(13) 0.0039(14) 0.0007(14)
C5A 0.052(2) 0.0373(18) 0.0326(15) 0.0037(13) -0.0006(14) 0.0069(15)
C11A 0.0380(18) 0.0324(16) 0.0325(14) 0.0024(12) 0.0003(13) 0.0029(14)
C12A 0.0415(18) 0.0323(16) 0.0290(13) 0.0030(12) 0.0020(12) -0.0033(14)
C13A 0.047(2) 0.0302(16) 0.0465(17) 0.0050(14) 0.0031(15) -0.0003(15)
C14A 0.037(2) 0.049(2) 0.0523(19) 0.0056(15) 0.0020(15) -0.0113(16)
C15A 0.0312(19) 0.052(2) 0.060(2) 0.0074(16) -0.0049(16) -0.0010(17)
C16A 0.0412(19) 0.0348(17) 0.0419(16) 0.0073(13) -0.0018(14) 0.0017(15)
F13A 0.0542(13) 0.0316(10) 0.0833(14) 0.0129(10) 0.0036(11) -0.0037(9)
F14A 0.0480(13) 0.0540(13) 0.1051(18) 0.0141(12) 0.0012(12) -0.0175(11)
F15A 0.0374(13) 0.0692(15) 0.1041(17) 0.0145(13) -0.0109(12) -0.0025(11)
F16A 0.0431(12) 0.0452(11) 0.0687(12) 0.0125(9) -0.0071(10) 0.0076(9)
C21A 0.0401(18) 0.0291(15) 0.0326(14) 0.0014(12) -0.0007(13) 0.0027(14)
C22A 0.0427(19) 0.0366(17) 0.0322(14) 0.0025(12) -0.0028(13) -0.0003(14)
C23A 0.057(2) 0.0298(16) 0.0437(17) 0.0060(13) 0.0006(16) -0.0087(15)
C24A 0.060(2) 0.0414(19) 0.0352(16) 0.0165(14) 0.0015(15) 0.0017(17)
C25A 0.055(2) 0.049(2) 0.0314(15) 0.0057(14) -0.0049(15) 0.0011(17)
C26A 0.048(2) 0.0354(17) 0.0355(16) 0.0007(12) -0.0030(14) -0.0030(15)
F22A 0.0703(14) 0.0471(11) 0.0430(10) 0.0046(8) -0.0136(10) -0.0182(10)
F23A 0.0915(17) 0.0444(12) 0.0576(11) 0.0141(9) -0.0020(11) -0.0225(12)
F24A 0.1009(19) 0.0609(13) 0.0438(10) 0.0271(10) -0.0020(11) -0.0104(13)
F25A 0.0894(17) 0.0686(14) 0.0341(10) 0.0061(9) -0.0161(10) -0.0126(12)
F26A 0.0832(15) 0.0449(11) 0.0390(9) 0.0005(8) -0.0095(10) -0.0196(11)
C41A 0.045(2) 0.0443(19) 0.0546(19) -0.0063(16) 0.0122(16) 0.0028(16)
C42A 0.061(2) 0.0328(18) 0.060(2) -0.0051(15) 0.0102(18) 0.0019(17)
C43A 0.060(2) 0.058(2) 0.0384(17) -0.0150(16) -0.0025(16) 0.0042(19)
C51A 0.060(3) 0.072(3) 0.0479(19) 0.0033(18) -0.0164(18) 0.010(2)
C52A 0.094(3) 0.045(2) 0.0416(18) 0.0138(16) 0.002(2) 0.005(2)
C53A 0.081(3) 0.0461(19) 0.0301(15) 0.0016(14) -0.0026(17) 0.0049(19)

loop_
_atom_type_symbol
_atom_type_description
_atom_type_scat_dispersion_real
_atom_type_scat_dispersion_imag
_atom_type_scat_source
C C 0.0033 0.0016 'International Tables Vol C Tables 4.2.6.8 and 6.1.1.4'
H H 0.0000 0.0000 'International Tables Vol C Tables 4.2.6.8 and 6.1.1.4'
B B 0.0013 0.0007 'International Tables Vol C Tables 4.2.6.8 and 6.1.1.4'
F F 0.0171 0.0103 'International Tables Vol C Tables 4.2.6.8 and 6.1.1.4'
O O 0.0106 0.0060 'International Tables Vol C Tables 4.2.6.8 and 6.1.1.4'
P P 0.1023 0.0942 'International Tables Vol C Tables 4.2.6.8 and 6.1.1.4'

loop_
_geom_angle_atom_site_label_1
_geom_angle_atom_site_label_2
_geom_angle_atom_site_label_3
_geom_angle
C1 P1 C12 98.48(15)
C1 P1 C5 110.32(15)
C12 P1 C5 110.41(14)
C1 P1 C4 109.77(18)
C12 P1 C4 109.68(15)
C5 P1 C4 116.66(16)
C2 O1 B1 120.2(3)
O1 B1 C11 109.4(3)
O1 B1 C21 113.4(3)
C11 B1 C21 115.3(2)
O1 B1 C1 104.4(3)
C11 B1 C1 104.0(3)
C21 B1 C1 109.3(3)
B1 C1 P1 109.4(2)
B1 C1 H1A 109.8
P1 C1 H1A 109.8
B1 C1 H1B 109.8
P1 C1 H1B 109.8
H1A C1 H1B 108.2
O1 C2 C3 108.4(4)
O1 C2 H2A 110.0
C3 C2 H2A 110.0
O1 C2 H2B 110.0
C3 C2 H2B 110.0
H2A C2 H2B 108.4
C2 C3 H3A 109.5
C2 C3 H3B 109.5
H3A C3 H3B 109.5
C2 C3 H3C 109.5
H3A C3 H3C 109.5
H3B C3 H3C 109.5
C42 C4 C41 114.5(4)
C42 C4 C43 105.9(4)
C41 C4 C43 105.4(4)
C42 C4 P1 113.9(3)
C41 C4 P1 110.3(3)
C43 C4 P1 106.0(3)
C53 C5 C51 109.6(4)
C53 C5 C52 111.0(4)
C51 C5 C52 107.7(4)
C53 C5 P1 106.4(2)
C51 C5 P1 110.7(2)
C52 C5 P1 111.4(2)
C16 C11 C12 116.5(3)
C16 C11 B1 127.6(3)
C12 C11 B1 115.5(3)
C13 C12 C11 120.6(3)
C13 C12 P1 128.1(2)
C11 C12 P1 111.3(2)
F13 C13 C14 117.0(3)
F13 C13 C12 121.7(3)
C14 C13 C12 121.2(3)
F14 C14 C13 121.1(3)
F14 C14 C15 120.0(3)
C13 C14 C15 119.0(3)
F15 C15 C16 120.5(3)
F15 C15 C14 119.5(3)
C16 C15 C14 120.0(3)
F16 C16 C15 116.7(3)
F16 C16 C11 120.6(3)
C15 C16 C11 122.7(3)
C22 C21 C26 112.9(3)
C22 C21 B1 121.2(3)
C26 C21 B1 125.8(3)
F22 C22 C21 119.9(3)
F22 C22 C23 115.2(3)
C21 C22 C23 124.9(3)
F23 C23 C24 119.6(3)
F23 C23 C22 121.2(3)
C24 C23 C22 119.2(3)
F24 C24 C25 120.2(3)
F24 C24 C23 120.6(3)
C25 C24 C23 119.2(3)
F25 C25 C24 120.3(3)
F25 C25 C26 120.2(3)
C24 C25 C26 119.5(3)
F26 C26 C25 115.4(3)
F26 C26 C21 120.3(3)
C25 C26 C21 124.2(3)
C4 C41 H41A 109.5
C4 C41 H41B 109.5
H41A C41 H41B 109.5
C4 C41 H41C 109.5
H41A C41 H41C 109.5
H41B C41 H41C 109.5
C4 C42 H42A 109.5
C4 C42 H42B 109.5
H42A C42 H42B 109.5
C4 C42 H42C 109.5
H42A C42 H42C 109.5
H42B C42 H42C 109.5
C4 C43 H43A 109.5
C4 C43 H43B 109.5
H43A C43 H43B 109.5
C4 C43 H43C 109.5
H43A C43 H43C 109.5
H43B C43 H43C 109.5
C5 C51 H51A 109.5
C5 C51 H51B 109.5
H51A C51 H51B 109.5
C5 C51 H51C 109.5
H51A C51 H51C 109.5
H51B C51 H51C 109.5
C5 C52 H52A 109.5
C5 C52 H52B 109.5
H52A C52 H52B 109.5
C5 C52 H52C 109.5
H52A C52 H52C 109.5
H52B C52 H52C 109.5
C5 C53 H53A 109.5
C5 C53 H53B 109.5
H53A C53 H53B 109.5
C5 C53 H53C 109.5
H53A C53 H53C 109.5
H53B C53 H53C 109.5
C1A P1A C12A 97.96(14)
C1A P1A C5A 111.29(14)
C12A P1A C5A 111.19(14)
C1A P1A C4A 109.21(14)
C12A P1A C4A 109.44(14)
C5A P1A C4A 116.21(14)
C2A O1A B1A 119.2(2)
O1A B1A C21A 113.0(2)
O1A B1A C11A 110.0(2)
C21A B1A C11A 114.1(2)
O1A B1A C1A 107.1(2)
C21A B1A C1A 108.5(2)
C11A B1A C1A 103.5(2)
B1A C1A P1A 108.2(2)
B1A C1A H1A1 110.1
P1A C1A H1A1 110.1
B1A C1A H1A2 110.1
P1A C1A H1A2 110.1
H1A1 C1A H1A2 108.4
O1A C2A C3A 109.4(3)
O1A C2A H2A1 109.8
C3A C2A H2A1 109.8
O1A C2A H2A2 109.8
C3A C2A H2A2 109.8
H2A1 C2A H2A2 108.2
C2A C3A H3D 109.5
C2A C3A H3E 109.5
H3D C3A H3E 109.5
C2A C3A H3F 109.5
H3D C3A H3F 109.5
H3E C3A H3F 109.5
C43A C4A C41A 108.9(3)
C43A C4A C42A 109.7(3)
C41A C4A C42A 109.0(3)
C43A C4A P1A 107.0(2)
C41A C4A P1A 108.5(2)
C42A C4A P1A 113.7(2)
C51A C5A C52A 110.4(3)
C51A C5A C53A 109.3(3)
C52A C5A C53A 108.0(3)
C51A C5A P1A 109.6(2)
C52A C5A P1A 112.7(2)
C53A C5A P1A 106.8(2)
C16A C11A C12A 116.8(3)
C16A C11A B1A 127.3(3)
C12A C11A B1A 115.8(3)
C13A C12A C11A 120.2(3)
C13A C12A P1A 128.9(2)
C11A C12A P1A 110.8(2)
F13A C13A C14A 117.3(3)
F13A C13A C12A 121.8(3)
C14A C13A C12A 121.0(3)
F14A C14A C13A 120.9(3)
F14A C14A C15A 119.3(3)
C13A C14A C15A 119.8(3)
F15A C15A C14A 119.8(3)
F15A C15A C16A 120.6(3)
C14A C15A C16A 119.5(3)
F16A C16A C15A 116.4(3)
F16A C16A C11A 120.8(3)
C15A C16A C11A 122.8(3)
C22A C21A C26A 113.0(3)
C22A C21A B1A 121.7(3)
C26A C21A B1A 125.2(3)
F22A C22A C23A 115.2(3)
F22A C22A C21A 120.8(3)
C23A C22A C21A 124.0(3)
F23A C23A C24A 119.7(3)
F23A C23A C22A 120.0(3)
C24A C23A C22A 120.3(3)
F24A C24A C23A 121.1(3)
F24A C24A C25A 120.1(3)
C23A C24A C25A 118.7(3)
F25A C25A C24A 120.1(3)
F25A C25A C26A 120.9(3)
C24A C25A C26A 119.0(3)
F26A C26A C25A 114.9(3)
F26A C26A C21A 120.1(3)
C25A C26A C21A 125.0(3)
C4A C41A H41D 109.5
C4A C41A H41E 109.5
H41D C41A H41E 109.5
C4A C41A H41F 109.5
H41D C41A H41F 109.5
H41E C41A H41F 109.5
C4A C42A H42D 109.5
C4A C42A H42E 109.5
H42D C42A H42E 109.5
C4A C42A H42F 109.5
H42D C42A H42F 109.5
H42E C42A H42F 109.5
C4A C43A H43D 109.5
C4A C43A H43E 109.5
H43D C43A H43E 109.5
C4A C43A H43F 109.5
H43D C43A H43F 109.5
H43E C43A H43F 109.5
C5A C51A H51D 109.5
C5A C51A H51E 109.5
H51D C51A H51E 109.5
C5A C51A H51F 109.5
H51D C51A H51F 109.5
H51E C51A H51F 109.5
C5A C52A H52D 109.5
C5A C52A H52E 109.5
H52D C52A H52E 109.5
C5A C52A H52F 109.5
H52D C52A H52F 109.5
H52E C52A H52F 109.5
C5A C53A H53D 109.5
C5A C53A H53E 109.5
H53D C53A H53E 109.5
C5A C53A H53F 109.5
H53D C53A H53F 109.5
H53E C53A H53F 109.5

loop_
_geom_bond_atom_site_label_1
_geom_bond_atom_site_label_2
_geom_bond_distance
P1 C1 1.751(3)
P1 C12 1.804(3)
P1 C5 1.857(3)
P1 C4 1.862(4)
O1 C2 1.395(5)
O1 B1 1.458(4)
B1 C11 1.649(5)
B1 C21 1.651(4)
B1 C1 1.659(5)
C1 H1A 0.9900
C1 H1B 0.9900
C2 C3 1.521(5)
C2 H2A 0.9900
C2 H2B 0.9900
C3 H3A 0.9800
C3 H3B 0.9800
C3 H3C 0.9800
C4 C42 1.495(6)
C4 C41 1.504(6)
C4 C43 1.561(6)
C5 C53 1.499(6)
C5 C51 1.506(5)
C5 C52 1.541(6)
C11 C16 1.384(5)
C11 C12 1.407(4)
C12 C13 1.392(4)
C13 F13 1.349(4)
C13 C14 1.368(5)
C14 F14 1.337(4)
C14 C15 1.383(5)
C15 F15 1.345(4)
C15 C16 1.378(5)
C16 F16 1.352(4)
C21 C22 1.379(5)
C21 C26 1.395(4)
C22 F22 1.362(4)
C22 C23 1.384(5)
C23 F23 1.353(4)
C23 C24 1.371(5)
C24 F24 1.348(4)
C24 C25 1.366(5)
C25 F25 1.353(4)
C25 C26 1.383(4)
C26 F26 1.362(4)
C41 H41A 0.9800
C41 H41B 0.9800
C41 H41C 0.9800
C42 H42A 0.9800
C42 H42B 0.9800
C42 H42C 0.9800
C43 H43A 0.9800
C43 H43B 0.9800
C43 H43C 0.9800
C51 H51A 0.9800
C51 H51B 0.9800
C51 H51C 0.9800
C52 H52A 0.9800
C52 H52B 0.9800
C52 H52C 0.9800
C53 H53A 0.9800
C53 H53B 0.9800
C53 H53C 0.9800
P1A C1A 1.789(3)
P1A C12A 1.810(3)
P1A C5A 1.857(3)
P1A C4A 1.865(3)
O1A C2A 1.403(4)
O1A B1A 1.461(4)
B1A C21A 1.652(4)
B1A C11A 1.655(5)
B1A C1A 1.661(5)
C1A H1A1 0.9900
C1A H1A2 0.9900
C2A C3A 1.487(5)
C2A H2A1 0.9900
C2A H2A2 0.9900
C3A H3D 0.9800
C3A H3E 0.9800
C3A H3F 0.9800
C4A C43A 1.527(5)
C4A C41A 1.535(5)
C4A C42A 1.536(4)
C5A C51A 1.531(5)
C5A C52A 1.534(5)
C5A C53A 1.538(5)
C11A C16A 1.376(4)
C11A C12A 1.418(4)
C12A C13A 1.377(5)
C13A F13A 1.355(4)
C13A C14A 1.371(5)
C14A F14A 1.352(4)
C14A C15A 1.374(5)
C15A F15A 1.345(4)
C15A C16A 1.374(5)
C16A F16A 1.359(3)
C21A C22A 1.385(4)
C21A C26A 1.386(4)
C22A F22A 1.350(3)
C22A C23A 1.381(4)
C23A F23A 1.354(4)
C23A C24A 1.366(5)
C24A F24A 1.344(3)
C24A C25A 1.376(5)
C25A F25A 1.341(4)
C25A C26A 1.383(4)
C26A F26A 1.364(4)
C41A H41D 0.9800
C41A H41E 0.9800
C41A H41F 0.9800
C42A H42D 0.9800
C42A H42E 0.9800
C42A H42F 0.9800
C43A H43D 0.9800
C43A H43E 0.9800
C43A H43F 0.9800
C51A H51D 0.9800
C51A H51E 0.9800
C51A H51F 0.9800
C52A H52D 0.9800
C52A H52E 0.9800
C52A H52F 0.9800
C53A H53D 0.9800
C53A H53E 0.9800
C53A H53F 0.9800

loop_
_geom_torsion_atom_site_label_1
_geom_torsion_atom_site_label_2
_geom_torsion_atom_site_label_3
_geom_torsion_atom_site_label_4
_geom_torsion
C2 O1 B1 C11 68.0(4)
C2 O1 B1 C21 -62.3(4)
C2 O1 B1 C1 178.8(3)
O1 B1 C1 P1 -103.5(3)
C11 B1 C1 P1 11.2(3)
C21 B1 C1 P1 134.9(2)
C12 P1 C1 B1 -7.4(2)
C5 P1 C1 B1 108.1(2)
C4 P1 C1 B1 -122.0(2)
B1 O1 C2 C3 177.5(3)
C1 P1 C4 C42 157.6(3)
C12 P1 C4 C42 50.4(4)
C5 P1 C4 C42 -76.0(4)
C1 P1 C4 C41 -72.1(3)
C12 P1 C4 C41 -179.3(3)
C5 P1 C4 C41 54.3(4)
C1 P1 C4 C43 41.5(3)
C12 P1 C4 C43 -65.7(3)
C5 P1 C4 C43 167.9(3)
C1 P1 C5 C53 -64.1(4)
C12 P1 C5 C53 43.7(4)
C4 P1 C5 C53 169.7(3)
C1 P1 C5 C51 54.9(4)
C12 P1 C5 C51 162.7(3)
C4 P1 C5 C51 -71.2(3)
C1 P1 C5 C52 174.7(4)
C12 P1 C5 C52 -77.5(4)
C4 P1 C5 C52 48.6(4)
O1 B1 C11 C16 -73.6(4)
C21 B1 C11 C16 55.7(4)
C1 B1 C11 C16 175.4(3)
O1 B1 C11 C12 99.4(3)
C21 B1 C11 C12 -131.3(3)
C1 B1 C11 C12 -11.7(3)
C16 C11 C12 C13 1.4(4)
B1 C11 C12 C13 -172.4(3)
C16 C11 C12 P1 -179.2(2)
B1 C11 C12 P1 7.0(3)
C1 P1 C12 C13 179.8(3)
C5 P1 C12 C13 64.3(3)
C4 P1 C12 C13 -65.6(3)
C1 P1 C12 C11 0.5(2)
C5 P1 C12 C11 -115.0(2)
C4 P1 C12 C11 115.1(2)
C11 C12 C13 F13 178.3(3)
P1 C12 C13 F13 -1.0(4)
C11 C12 C13 C14 -1.0(4)
P1 C12 C13 C14 179.7(2)
F13 C13 C14 F14 0.8(4)
C12 C13 C14 F14 -179.9(3)
F13 C13 C14 C15 -178.8(3)
C12 C13 C14 C15 0.5(5)
F14 C14 C15 F15 -0.2(4)
C13 C14 C15 F15 179.5(3)
F14 C14 C15 C16 179.9(3)
C13 C14 C15 C16 -0.5(5)
F15 C15 C16 F16 2.2(4)
C14 C15 C16 F16 -177.8(3)
F15 C15 C16 C11 -179.0(3)
C14 C15 C16 C11 1.0(5)
C12 C11 C16 F16 177.3(3)
B1 C11 C16 F16 -9.8(5)
C12 C11 C16 C15 -1.4(4)
B1 C11 C16 C15 171.5(3)
O1 B1 C21 C22 -40.1(5)
C11 B1 C21 C22 -167.4(3)
C1 B1 C21 C22 75.9(4)
O1 B1 C21 C26 142.3(3)
C11 B1 C21 C26 15.0(5)
C1 B1 C21 C26 -101.7(4)
C26 C21 C22 F22 177.4(3)
B1 C21 C22 F22 -0.5(5)
C26 C21 C22 C23 -1.9(5)
B1 C21 C22 C23 -179.7(3)
F22 C22 C23 F23 1.0(5)
C21 C22 C23 F23 -179.7(3)
F22 C22 C23 C24 -178.4(3)
C21 C22 C23 C24 0.9(6)
F23 C23 C24 F24 0.9(5)
C22 C23 C24 F24 -179.7(3)
F23 C23 C24 C25 -178.7(3)
C22 C23 C24 C25 0.8(5)
F24 C24 C25 F25 0.2(5)
C23 C24 C25 F25 179.8(3)
F24 C24 C25 C26 179.2(3)
C23 C24 C25 C26 -1.2(5)
F25 C25 C26 F26 -2.3(5)
C24 C25 C26 F26 178.7(3)
F25 C25 C26 C21 179.1(3)
C24 C25 C26 C21 0.1(6)
C22 C21 C26 F26 -177.1(3)
B1 C21 C26 F26 0.6(5)
C22 C21 C26 C25 1.4(5)
B1 C21 C26 C25 179.1(3)
C2A O1A B1A C21A -68.4(4)
C2A O1A B1A C11A 60.4(3)
C2A O1A B1A C1A 172.2(3)
O1A B1A C1A P1A -96.7(2)
C21A B1A C1A P1A 141.0(2)
C11A B1A C1A P1A 19.5(2)
C12A P1A C1A B1A -15.4(2)
C5A P1A C1A B1A 101.1(2)
C4A P1A C1A B1A -129.3(2)
B1A O1A C2A C3A 175.6(3)
C1A P1A C4A C43A 68.1(3)
C12A P1A C4A C43A -38.1(3)
C5A P1A C4A C43A -165.0(2)
C1A P1A C4A C41A -49.2(3)
C12A P1A C4A C41A -155.4(2)
C5A P1A C4A C41A 77.7(3)
C1A P1A C4A C42A -170.7(2)
C12A P1A C4A C42A 83.2(3)
C5A P1A C4A C42A -43.8(3)
C1A P1A C5A C51A 69.5(3)
C12A P1A C5A C51A 177.6(2)
C4A P1A C5A C51A -56.3(3)
C1A P1A C5A C52A -167.2(2)
C12A P1A C5A C52A -59.1(3)
C4A P1A C5A C52A 67.0(3)
C1A P1A C5A C53A -48.7(3)
C12A P1A C5A C53A 59.4(3)
C4A P1A C5A C53A -174.6(2)
O1A B1A C11A C16A -79.7(4)
C21A B1A C11A C16A 48.5(4)
C1A B1A C11A C16A 166.2(3)
O1A B1A C11A C12A 96.9(3)
C21A B1A C11A C12A -135.0(3)
C1A B1A C11A C12A -17.3(3)
C16A C11A C12A C13A 0.0(4)
B1A C11A C12A C13A -177.0(3)
C16A C11A C12A P1A -175.9(2)
B1A C11A C12A P1A 7.1(3)
C1A P1A C12A C13A -170.1(3)
C5A P1A C12A C13A 73.3(3)
C4A P1A C12A C13A -56.4(3)
C1A P1A C12A C11A 5.3(2)
C5A P1A C12A C11A -111.2(2)
C4A P1A C12A C11A 119.0(2)
C11A C12A C13A F13A -179.9(3)
P1A C12A C13A F13A -4.8(5)
C11A C12A C13A C14A -0.4(5)
P1A C12A C13A C14A 174.7(2)
F13A C13A C14A F14A 0.1(5)
C12A C13A C14A F14A -179.4(3)
F13A C13A C14A C15A -179.8(3)
C12A C13A C14A C15A 0.7(5)
F14A C14A C15A F15A -0.2(5)
C13A C14A C15A F15A 179.7(3)
F14A C14A C15A C16A 179.6(3)
C13A C14A C15A C16A -0.5(5)
F15A C15A C16A F16A 0.9(5)
C14A C15A C16A F16A -178.9(3)
F15A C15A C16A C11A 179.9(3)
C14A C15A C16A C11A 0.1(5)
C12A C11A C16A F16A 179.1(3)
B1A C11A C16A F16A -4.4(5)
C12A C11A C16A C15A 0.2(5)
B1A C11A C16A C15A 176.7(3)
O1A B1A C21A C22A -33.6(4)
C11A B1A C21A C22A -160.2(3)
C1A B1A C21A C22A 85.0(3)
O1A B1A C21A C26A 151.0(3)
C11A B1A C21A C26A 24.3(4)
C1A B1A C21A C26A -90.5(4)
C26A C21A C22A F22A 178.5(3)
B1A C21A C22A F22A 2.5(5)
C26A C21A C22A C23A -0.5(5)
B1A C21A C22A C23A -176.5(3)
F22A C22A C23A F23A 0.4(5)
C21A C22A C23A F23A 179.5(3)
F22A C22A C23A C24A 179.5(3)
C21A C22A C23A C24A -1.4(5)
F23A C23A C24A F24A -0.6(5)
C22A C23A C24A F24A -179.7(3)
F23A C23A C24A C25A -178.7(3)
C22A C23A C24A C25A 2.2(5)
F24A C24A C25A F25A 0.2(5)
C23A C24A C25A F25A 178.3(3)
F24A C24A C25A C26A -179.2(3)
C23A C24A C25A C26A -1.1(5)
F25A C25A C26A F26A -1.5(5)
C24A C25A C26A F26A 177.9(3)
F25A C25A C26A C21A 179.6(3)
C24A C25A C26A C21A -1.0(5)
C22A C21A C26A F26A -177.1(3)
B1A C21A C26A F26A -1.3(5)
C22A C21A C26A C25A 1.7(5)
B1A C21A C26A C25A 177.5(3)
